data_4347450
loop_
_publ_author_name
'Ghosh, Tamal Kanti'
'Dutta, Ranjan'
'Ghosh, Pradyut'

_publ_section_title
;
 Unusual Recognition and Separation of Hydrated Metal Sulfates
 [M2(\m-SO4)2(H2O)n, M = Zn(II), Cd(II), Co(II), Mn(II)] by a Ditopic
 Receptor.
;
_journal_issue 7
_journal_name_full 'Inorganic chemistry'
_journal_page_first 3640
_journal_page_last 3652
_journal_paper_doi 10.1021/acs.inorgchem.6b00176
_journal_volume 55
_journal_year 2016
_chemical_formula_sum 'C42 H66 Co2 N10 O18 S4'
_chemical_formula_weight 1245.15
_space_group_IT_number 14
_space_group_name_Hall '-P 2yn'
_space_group_name_H-M_alt 'P 1 21/n 1'
_symmetry_cell_setting monoclinic
_symmetry_space_group_name_H-M 'P 1 21/n 1'
_atom_sites_solution_hydrogens geom
_atom_sites_solution_primary direct
_atom_sites_solution_secondary difmap
_audit_creation_method SHELXL-97
_cell_angle_alpha 90.00
_cell_angle_beta 104.5296(16)
_cell_angle_gamma 90.00
_cell_formula_units_Z 2
_cell_length_a 16.0294(11)
_cell_length_b 10.8894(8)
_cell_length_c 16.4207(12)
_cell_measurement_reflns_used 9234
_cell_measurement_temperature 150(2)
_cell_measurement_theta_max 28.49
_cell_measurement_theta_min 2.27
_cell_volume 2774.6(3)
_computing_cell_refinement 'Bruker SAINT'
_computing_data_collection 'Bruker APEX2'
_computing_data_reduction 'Bruker SAINT'
_computing_molecular_graphics 'MERCURY 3.2'
_computing_publication_material 'ORTEP 3V.2'
_computing_structure_refinement 'SHELXL-97 (Sheldrick, 2008)'
_computing_structure_solution 'SHELXS-97 (Sheldrick, 2008)'
_diffrn_ambient_temperature 150(2)
_diffrn_measured_fraction_theta_full 1.000
_diffrn_measured_fraction_theta_max 1.000
_diffrn_measurement_device_type 'Bruker APEX-II CCD'
_diffrn_measurement_method '\f and \w scans'
_diffrn_radiation_monochromator graphite
_diffrn_radiation_source 'fine-focus sealed tube'
_diffrn_radiation_type MoK\a
_diffrn_radiation_wavelength 0.71073
_diffrn_reflns_av_R_equivalents 0.0409
_diffrn_reflns_av_sigmaI/netI 0.0253
_diffrn_reflns_limit_h_max 19
_diffrn_reflns_limit_h_min -19
_diffrn_reflns_limit_k_max 12
_diffrn_reflns_limit_k_min -12
_diffrn_reflns_limit_l_max 19
_diffrn_reflns_limit_l_min -18
_diffrn_reflns_number 32372
_diffrn_reflns_theta_full 25.00
_diffrn_reflns_theta_max 25.00
_diffrn_reflns_theta_min 1.59
_exptl_absorpt_coefficient_mu 0.826
_exptl_absorpt_correction_T_max 0.9074
_exptl_absorpt_correction_T_min 0.8265
_exptl_absorpt_correction_type multi-scan
_exptl_absorpt_process_details SADABS
_exptl_crystal_colour PINK
_exptl_crystal_density_diffrn 1.490
_exptl_crystal_density_method 'not measured'
_exptl_crystal_description BLOCK
_exptl_crystal_F_000 1300
_exptl_crystal_size_max 0.24
_exptl_crystal_size_mid 0.16
_exptl_crystal_size_min 0.12
_refine_diff_density_max 0.725
_refine_diff_density_min -0.539
_refine_diff_density_rms 0.078
_refine_ls_extinction_method none
_refine_ls_goodness_of_fit_ref 1.094
_refine_ls_hydrogen_treatment mixed
_refine_ls_matrix_type full
_refine_ls_number_parameters 348
_refine_ls_number_reflns 4865
_refine_ls_number_restraints 0
_refine_ls_restrained_S_all 1.094
_refine_ls_R_factor_all 0.0438
_refine_ls_R_factor_gt 0.0356
_refine_ls_shift/su_max 0.008
_refine_ls_shift/su_mean 0.001
_refine_ls_structure_factor_coef Fsqd
_refine_ls_weighting_details 'calc w=1/[\s^2^(Fo^2^)+(0.1000P)^2^+0.0000P] where P=(Fo^2^+2Fc^2^)/3'
_refine_ls_weighting_scheme calc
_refine_ls_wR_factor_gt 0.1243
_refine_ls_wR_factor_ref 0.1363
_reflns_number_gt 4123
_reflns_number_total 4865
_reflns_threshold_expression >2sigma(I)
_cod_data_source_file ic6b00176_si_002.cif
_cod_data_source_block Complex3
_cod_depositor_comments
;
The following automatic conversions were performed:

data item '_exptl_absorpt_correction_type' value 'MULTI-SCAN' was
changed to 'multi-scan' in accordance with the
/home/saulius/struct/COD-crude-data/automatic-downloads/DataCite-retrospective/ACS/depositions/lib/dictionaries/cif_core.dic
dictionary named 'cif_core.dic' version 2.4.2 last updated on
2011-04-26.

data item '_symmetry_cell_setting' value 'Monoclinic' was changed to
'monoclinic' in accordance with the
/home/saulius/struct/COD-crude-data/automatic-downloads/DataCite-retrospective/ACS/depositions/lib/dictionaries/cif_core.dic
dictionary named 'cif_core.dic' version 2.4.2 last updated on
2011-04-26.

Automatic conversion script
Id: cif_fix_values 6909 2019-04-08 15:41:33Z antanas 
;
_cod_original_sg_symbol_H-M P2(1)/n
_cod_database_code 4347450

loop_
_symmetry_equiv_pos_as_xyz
'x, y, z'
'-x+1/2, y+1/2, -z+1/2'
'-x, -y, -z'
'x-1/2, -y-1/2, z-1/2'

loop_
_atom_site_label
_atom_site_type_symbol
_atom_site_fract_x
_atom_site_fract_y
_atom_site_fract_z
_atom_site_U_iso_or_equiv
_atom_site_adp_type
_atom_site_occupancy
_atom_site_symmetry_multiplicity
_atom_site_calc_flag
_atom_site_refinement_flags
Co1 Co 0.12150(2) 0.62444(3) 0.07311(2) 0.01296(15) Uani 1 1 d .
S2 S 0.08394(4) 0.36493(5) -0.03970(4) 0.01334(18) Uani 1 1 d .
S3 S 0.61192(5) 0.39170(7) 0.14074(5) 0.0284(2) Uani 1 1 d .
C7 C 0.11647(17) 0.8877(2) 0.11489(16) 0.0176(6) Uani 1 1 d .
H7A H 0.1407 0.9656 0.1381 0.021 Uiso 1 1 calc R
H7B H 0.0600 0.8791 0.1258 0.021 Uiso 1 1 calc R
C12 C 0.09940(17) 0.7647(2) -0.09568(16) 0.0207(6) Uani 1 1 d .
H12 H 0.0968 0.6873 -0.1201 0.025 Uiso 1 1 calc R
C16 C 0.14028(17) 0.6502(3) 0.56250(17) 0.0210(6) Uani 1 1 d .
C10 C 0.09652(18) 0.9821(3) -0.11083(18) 0.0261(6) Uani 1 1 d .
H10 H 0.0933 1.0519 -0.1441 0.031 Uiso 1 1 calc R
C5 C 0.29610(16) 0.5057(2) 0.06911(16) 0.0196(6) Uani 1 1 d .
H5 H 0.2618 0.4430 0.0400 0.024 Uiso 1 1 calc R
C2 C 0.39651(16) 0.6882(2) 0.15417(17) 0.0230(6) Uani 1 1 d .
H2 H 0.4295 0.7516 0.1838 0.028 Uiso 1 1 calc R
C8 C 0.10802(16) 0.8858(2) 0.02154(17) 0.0171(6) Uani 1 1 d .
C14 C 0.22727(16) 0.6774(2) 0.29437(15) 0.0192(6) Uani 1 1 d .
H14A H 0.2015 0.5983 0.2761 0.023 Uiso 1 1 calc R
H14B H 0.2835 0.6801 0.2824 0.023 Uiso 1 1 calc R
C1 C 0.30729(15) 0.6953(2) 0.13190(15) 0.0166(5) Uani 1 1 d .
C4 C 0.38451(17) 0.4919(3) 0.08734(18) 0.0258(6) Uani 1 1 d .
H4 H 0.4093 0.4223 0.0705 0.031 Uiso 1 1 calc R
C13 C 0.17086(16) 0.7787(2) 0.24559(15) 0.0187(6) Uani 1 1 d .
H13A H 0.1118 0.7652 0.2485 0.022 Uiso 1 1 calc R
H13B H 0.1895 0.8569 0.2723 0.022 Uiso 1 1 calc R
C11 C 0.09504(18) 0.8665(3) -0.14578(18) 0.0268(7) Uani 1 1 d .
H11 H 0.0911 0.8577 -0.2030 0.032 Uiso 1 1 calc R
C17 C 0.1793(2) 0.7122(3) 0.64602(18) 0.0311(7) Uani 1 1 d .
H17A H 0.2396 0.6927 0.6639 0.047 Uiso 1 1 calc R
H17B H 0.1508 0.6836 0.6873 0.047 Uiso 1 1 calc R
H17C H 0.1723 0.7995 0.6397 0.047 Uiso 1 1 calc R
C6 C 0.26212(15) 0.8107(2) 0.14856(16) 0.0166(5) Uani 1 1 d .
H6A H 0.2951 0.8483 0.2002 0.020 Uiso 1 1 calc R
H6B H 0.2597 0.8685 0.1031 0.020 Uiso 1 1 calc R
C15 C 0.17437(16) 0.6589(2) 0.42210(17) 0.0189(6) Uani 1 1 d .
C9 C 0.10289(16) 0.9924(3) -0.02565(18) 0.0227(6) Uani 1 1 d .
H9 H 0.1037 1.0691 -0.0005 0.027 Uiso 1 1 calc R
C3 C 0.43517(17) 0.5852(3) 0.13150(19) 0.0270(6) Uani 1 1 d .
H3 H 0.4949 0.5783 0.1457 0.032 Uiso 1 1 calc R
N3 N 0.10722(12) 0.77301(19) -0.01280(13) 0.0162(5) Uani 1 1 d .
N1 N 0.25733(13) 0.60446(19) 0.09111(13) 0.0160(5) Uani 1 1 d .
N5 N 0.18869(14) 0.6953(2) 0.50345(13) 0.0193(5) Uani 1 1 d .
H5A H 0.2288 0.7484 0.5217 0.023 Uiso 1 1 calc R
N4 N 0.23747(13) 0.6902(2) 0.38442(13) 0.0197(5) Uani 1 1 d .
H4A H 0.2852 0.7185 0.4149 0.024 Uiso 1 1 calc R
N2 N 0.17313(13) 0.78564(18) 0.15602(13) 0.0148(4) Uani 1 1 d .
O4 O 0.09721(11) 0.30056(16) 0.04165(11) 0.0189(4) Uani 1 1 d .
O3 O 0.12356(11) 0.47453(16) 0.15850(10) 0.0183(4) Uani 1 1 d .
O5 O 0.09136(11) 0.49934(16) -0.02573(11) 0.0171(4) Uani 1 1 d .
O6 O 0.14932(11) 0.32363(16) -0.08222(11) 0.0198(4) Uani 1 1 d .
O1 O 0.10894(13) 0.60325(19) 0.38418(12) 0.0294(5) Uani 1 1 d .
O2 O 0.00236(10) 0.66418(16) 0.09315(11) 0.0176(4) Uani 1 1 d .
O7 O 0.66093(14) 0.47923(19) 0.20559(15) 0.0385(6) Uani 1 1 d .
C20 C 0.5655(2) 0.2809(3) 0.1972(2) 0.0376(8) Uani 1 1 d .
H20A H 0.6103 0.2433 0.2399 0.056 Uiso 1 1 calc R
H20B H 0.5361 0.2191 0.1589 0.056 Uiso 1 1 calc R
H20C H 0.5253 0.3210 0.2230 0.056 Uiso 1 1 calc R
C21 C 0.6895(2) 0.2961(3) 0.1109(2) 0.0392(8) Uani 1 1 d .
H21A H 0.7240 0.3447 0.0830 0.059 Uiso 1 1 calc R
H21B H 0.6605 0.2331 0.0734 0.059 Uiso 1 1 calc R
H21C H 0.7259 0.2589 0.1601 0.059 Uiso 1 1 calc R
C18 C 0.04521(18) 0.6838(3) 0.53383(19) 0.0347(7) Uani 1 1 d .
H18A H 0.0395 0.7713 0.5275 0.052 Uiso 1 1 calc R
H18B H 0.0161 0.6565 0.5750 0.052 Uiso 1 1 calc R
H18C H 0.0201 0.6448 0.4809 0.052 Uiso 1 1 calc R
C19 C 0.1509(2) 0.5110(3) 0.5727(2) 0.0323(7) Uani 1 1 d .
H19A H 0.1296 0.4720 0.5191 0.048 Uiso 1 1 calc R
H19B H 0.1190 0.4822 0.6112 0.048 Uiso 1 1 calc R
H19C H 0.2108 0.4915 0.5943 0.048 Uiso 1 1 calc R
O8 O 0.01256(12) 0.45374(17) 0.26132(11) 0.0254(4) Uani 1 1 d .
O15 O 0.16256(13) 0.4848(2) 0.79209(14) 0.0415(6) Uani 1 1 d .

loop_
_atom_site_aniso_label
_atom_site_aniso_U_11
_atom_site_aniso_U_22
_atom_site_aniso_U_33
_atom_site_aniso_U_23
_atom_site_aniso_U_13
_atom_site_aniso_U_12
Co1 0.0120(2) 0.0116(2) 0.0148(2) -0.00029(12) 0.00246(16) 0.00004(12)
S2 0.0115(3) 0.0123(3) 0.0158(4) -0.0007(2) 0.0025(3) 0.0009(2)
S3 0.0260(4) 0.0267(4) 0.0333(5) 0.0008(3) 0.0088(3) 0.0050(3)
C7 0.0190(13) 0.0126(13) 0.0200(14) -0.0038(10) 0.0027(11) 0.0030(10)
C12 0.0210(13) 0.0210(14) 0.0197(14) -0.0001(11) 0.0043(11) 0.0018(11)
C16 0.0198(13) 0.0242(14) 0.0199(14) 0.0039(11) 0.0066(11) -0.0024(11)
C10 0.0254(14) 0.0239(15) 0.0294(16) 0.0123(12) 0.0077(12) 0.0039(12)
C5 0.0176(13) 0.0162(13) 0.0236(14) -0.0030(11) 0.0026(11) -0.0002(10)
C2 0.0171(13) 0.0223(15) 0.0283(15) -0.0049(12) 0.0034(11) -0.0047(11)
C8 0.0126(12) 0.0157(13) 0.0215(14) 0.0012(10) 0.0015(11) 0.0021(9)
C14 0.0226(13) 0.0194(14) 0.0164(13) -0.0022(11) 0.0062(11) -0.0013(11)
C1 0.0180(13) 0.0177(13) 0.0150(13) -0.0008(10) 0.0057(10) 0.0002(10)
C4 0.0224(14) 0.0214(14) 0.0356(17) -0.0050(12) 0.0109(12) 0.0034(11)
C13 0.0195(13) 0.0213(14) 0.0151(13) -0.0041(10) 0.0043(10) 0.0006(10)
C11 0.0269(15) 0.0354(18) 0.0183(15) 0.0064(12) 0.0061(12) 0.0023(12)
C17 0.0400(17) 0.0341(17) 0.0219(15) -0.0027(13) 0.0127(13) -0.0085(14)
C6 0.0159(12) 0.0128(12) 0.0204(14) -0.0015(10) 0.0035(10) -0.0028(10)
C15 0.0172(13) 0.0160(13) 0.0218(14) 0.0000(11) 0.0018(11) 0.0000(11)
C9 0.0185(13) 0.0165(13) 0.0327(16) 0.0019(12) 0.0056(11) 0.0002(11)
C3 0.0147(13) 0.0290(16) 0.0366(17) -0.0047(13) 0.0052(12) 0.0012(12)
N3 0.0127(10) 0.0165(11) 0.0188(12) -0.0013(9) 0.0028(9) -0.0011(8)
N1 0.0162(11) 0.0161(11) 0.0152(11) -0.0006(9) 0.0032(9) -0.0009(8)
N5 0.0206(11) 0.0209(12) 0.0162(11) -0.0029(9) 0.0041(9) -0.0098(9)
N4 0.0146(11) 0.0287(13) 0.0149(11) -0.0014(9) 0.0021(9) -0.0056(9)
N2 0.0142(10) 0.0150(11) 0.0157(11) 0.0006(8) 0.0046(8) 0.0020(8)
O4 0.0228(9) 0.0127(9) 0.0210(10) 0.0017(7) 0.0050(8) 0.0014(7)
O3 0.0194(9) 0.0178(10) 0.0165(9) 0.0018(7) 0.0023(7) 0.0013(7)
O5 0.0212(9) 0.0139(9) 0.0159(9) -0.0004(7) 0.0042(7) -0.0005(7)
O6 0.0177(9) 0.0212(10) 0.0219(10) -0.0007(8) 0.0075(8) 0.0049(8)
O1 0.0213(10) 0.0406(12) 0.0245(11) -0.0072(9) 0.0023(8) -0.0133(9)
O2 0.0140(8) 0.0181(9) 0.0194(10) -0.0030(7) 0.0019(7) -0.0005(7)
O7 0.0376(12) 0.0288(12) 0.0537(15) -0.0123(10) 0.0200(11) -0.0079(10)
C20 0.0336(17) 0.0397(18) 0.0377(18) -0.0021(15) 0.0053(14) -0.0130(14)
C21 0.0394(18) 0.0323(18) 0.049(2) -0.0101(16) 0.0175(16) 0.0050(14)
C18 0.0250(15) 0.052(2) 0.0306(17) 0.0046(15) 0.0126(13) 0.0014(14)
C19 0.0397(17) 0.0254(16) 0.0336(17) 0.0042(13) 0.0127(14) -0.0055(14)
O8 0.0305(10) 0.0240(10) 0.0218(10) -0.0006(8) 0.0071(8) 0.0004(8)
O15 0.0285(11) 0.0543(15) 0.0404(13) 0.0204(11) 0.0065(10) -0.0019(10)

loop_
_atom_type_symbol
_atom_type_description
_atom_type_scat_dispersion_real
_atom_type_scat_dispersion_imag
_atom_type_scat_source
C C 0.0033 0.0016 'International Tables Vol C Tables 4.2.6.8 and 6.1.1.4'
H H 0.0000 0.0000 'International Tables Vol C Tables 4.2.6.8 and 6.1.1.4'
N N 0.0061 0.0033 'International Tables Vol C Tables 4.2.6.8 and 6.1.1.4'
O O 0.0106 0.0060 'International Tables Vol C Tables 4.2.6.8 and 6.1.1.4'
S S 0.1246 0.1234 'International Tables Vol C Tables 4.2.6.8 and 6.1.1.4'
Co Co 0.3494 0.9721 'International Tables Vol C Tables 4.2.6.8 and 6.1.1.4'

loop_
_geom_angle_atom_site_label_1
_geom_angle_atom_site_label_2
_geom_angle_atom_site_label_3
_geom_angle
_geom_angle_site_symmetry_1
_geom_angle_site_symmetry_3
O2 Co1 O5 102.63(7) . .
O2 Co1 N3 89.79(7) . .
O5 Co1 N3 90.88(8) . .
O2 Co1 N1 162.25(7) . .
O5 Co1 N1 94.04(7) . .
N3 Co1 N1 96.08(8) . .
O2 Co1 O3 85.32(7) . .
O5 Co1 O3 88.52(7) . .
N3 Co1 O3 174.83(7) . .
N1 Co1 O3 89.08(7) . .
O2 Co1 N2 87.39(7) . .
O5 Co1 N2 164.08(7) . .
N3 Co1 N2 76.65(8) . .
N1 Co1 N2 77.76(7) . .
O3 Co1 N2 104.78(7) . .
O6 S2 O2 109.03(10) . 3_565
O6 S2 O4 109.09(10) . .
O2 S2 O4 109.71(10) 3_565 .
O6 S2 O5 109.70(10) . .
O2 S2 O5 109.34(10) 3_565 .
O4 S2 O5 109.95(10) . .
O7 S3 C21 106.84(14) . .
O7 S3 C20 105.82(14) . .
C21 S3 C20 99.08(17) . .
N2 C7 C8 109.95(19) . .
N3 C12 C11 122.2(3) . .
N5 C16 C17 106.3(2) . .
N5 C16 C18 111.6(2) . .
C17 C16 C18 109.1(2) . .
N5 C16 C19 109.9(2) . .
C17 C16 C19 109.4(2) . .
C18 C16 C19 110.3(2) . .
C9 C10 C11 118.9(3) . .
N1 C5 C4 123.4(2) . .
C3 C2 C1 118.6(2) . .
N3 C8 C9 122.4(2) . .
N3 C8 C7 115.3(2) . .
C9 C8 C7 122.4(2) . .
N4 C14 C13 111.5(2) . .
N1 C1 C2 122.5(2) . .
N1 C1 C6 116.8(2) . .
C2 C1 C6 120.6(2) . .
C5 C4 C3 117.9(2) . .
N2 C13 C14 113.6(2) . .
C12 C11 C10 119.6(3) . .
N2 C6 C1 112.07(19) . .
O1 C15 N4 122.0(2) . .
O1 C15 N5 123.5(2) . .
N4 C15 N5 114.5(2) . .
C10 C9 C8 118.5(3) . .
C2 C3 C4 119.6(2) . .
C12 N3 C8 118.4(2) . .
C12 N3 Co1 126.29(18) . .
C8 N3 Co1 115.34(17) . .
C5 N1 C1 117.9(2) . .
C5 N1 Co1 124.91(17) . .
C1 N1 Co1 117.04(16) . .
C15 N5 C16 124.4(2) . .
C15 N4 C14 122.3(2) . .
C13 N2 C7 108.96(19) . .
C13 N2 C6 110.72(19) . .
C7 N2 C6 108.34(19) . .
C13 N2 Co1 117.65(15) . .
C7 N2 Co1 102.62(14) . .
C6 N2 Co1 107.96(14) . .
S2 O5 Co1 139.58(11) . .
S2 O2 Co1 128.86(10) 3_565 .

loop_
_geom_bond_atom_site_label_1
_geom_bond_atom_site_label_2
_geom_bond_distance
_geom_bond_site_symmetry_2
Co1 O2 2.0634(16) .
Co1 O5 2.0809(17) .
Co1 N3 2.121(2) .
Co1 N1 2.134(2) .
Co1 O3 2.1468(17) .
Co1 N2 2.248(2) .
S2 O6 1.4680(17) .
S2 O2 1.4749(17) 3_565
S2 O4 1.4760(18) .
S2 O5 1.4817(18) .
S3 O7 1.497(2) .
S3 C21 1.783(3) .
S3 C20 1.793(3) .
C7 N2 1.486(3) .
C7 C8 1.505(4) .
C12 N3 1.338(3) .
C12 C11 1.372(4) .
C16 N5 1.470(3) .
C16 C17 1.516(4) .
C16 C18 1.522(4) .
C16 C19 1.530(4) .
C10 C9 1.381(4) .
C10 C11 1.382(4) .
C5 N1 1.336(3) .
C5 C4 1.381(4) .
C2 C3 1.377(4) .
C2 C1 1.387(3) .
C8 N3 1.350(3) .
C8 C9 1.387(4) .
C14 N4 1.453(3) .
C14 C13 1.520(4) .
C1 N1 1.342(3) .
C1 C6 1.509(3) .
C4 C3 1.386(4) .
C13 N2 1.482(3) .
C6 N2 1.487(3) .
C15 O1 1.236(3) .
C15 N4 1.355(3) .
C15 N5 1.357(3) .
O2 S2 1.4750(17) 3_565
